data_7235513
loop_
_publ_author_name
'Chen, Jin-Long'
'Zhao, Zhi-Min'
'Xue, Xue'
'Tang, Gui-Hua'
'Zhu, Long-Ping'
'Yang, De-Po'
'Jiang, Lin'

_publ_section_title
;
 Bioactive norditerpenoids from Flickingeria fimbriata
;
_journal_issue 28
_journal_name_full 'RSC Adv.'
_journal_page_first 14447
_journal_paper_doi 10.1039/C4RA00835A
_journal_volume 4
_journal_year 2014
_chemical_absolute_configuration unk
_chemical_formula_moiety 'C38 H58 O8, 0.5(O2)'
_chemical_formula_sum 'C38 H58 O9'
_chemical_formula_weight 658.84
_chemical_name_common 'Flickinflimbric acid'
_space_group_crystal_system monoclinic
_space_group_IT_number 5
_space_group_name_Hall 'C 2y'
_space_group_name_H-M_alt 'C 1 2 1'
_atom_sites_solution_hydrogens geom
_atom_sites_solution_primary direct
_atom_sites_solution_secondary difmap
_audit_creation_date 2013-05-28
_audit_creation_method
;
  Olex2 1.1
  (compiled 2011.11.01 svn.r2039, GUI svn.r3906)
;
_cell_angle_alpha 90.00
_cell_angle_beta 98.2600(10)
_cell_angle_gamma 90.00
_cell_formula_units_Z 2
_cell_length_a 22.0224(3)
_cell_length_b 10.29590(10)
_cell_length_c 7.91170(10)
_cell_measurement_reflns_used 13617
_cell_measurement_temperature 153(2)
_cell_measurement_theta_max 71.6707
_cell_measurement_theta_min 4.0535
_cell_volume 1775.29(4)
_computing_cell_refinement
;
CrysAlisPro, Agilent Technologies,
Version 1.171.35.15 (release 03-08-2011 CrysAlis171 .NET)
(compiled Aug  3 2011,13:03:54)
;
_computing_data_collection
;
CrysAlisPro, Agilent Technologies,
Version 1.171.35.15 (release 03-08-2011 CrysAlis171 .NET)
(compiled Aug  3 2011,13:03:54)
;
_computing_data_reduction
;
CrysAlisPro, Agilent Technologies,
Version 1.171.35.15 (release 03-08-2011 CrysAlis171 .NET)
(compiled Aug  3 2011,13:03:54)
;
_computing_molecular_graphics
;
O. V. Dolomanov, L. J. Bourhis, R. J. Gildea, J. A. K. Howard and H. Puschmann,
OLEX2: a complete structure solution, refinement and analysis program.
J. Appl. Cryst. (2009). 42, 339-341.
;
_computing_publication_material
;
O. V. Dolomanov, L. J. Bourhis, R. J. Gildea, J. A. K. Howard and H. Puschmann,
OLEX2: a complete structure solution, refinement and analysis program.
J. Appl. Cryst. (2009). 42, 339-341.
;
_computing_structure_refinement
;
XL, G.M. Sheldrick, Acta Cryst.
(2008). A64, 112-122
;
_computing_structure_solution
;
olex2.solve (L.J. Bourhis, O.V. Dolomanov, R.J. Gildea, J.A.K. Howard,
H. Puschmann, in preparation, 2011)
;
_diffrn_ambient_temperature 153(2)
_diffrn_detector_area_resol_mean 8.2417
_diffrn_measured_fraction_theta_full 0.998
_diffrn_measured_fraction_theta_max 0.998
_diffrn_measurement_details
;
#__ type_ start__ end____ width___ exp.time_
  1 omega -114.00  -18.00   1.0000    1.5000
omega____ theta____ kappa____ phi______ frames
    -      -42.2034  -57.0000   60.0000 96

#__ type_ start__ end____ width___ exp.time_
  2 omega -118.00  -74.00   1.0000    1.5000
omega____ theta____ kappa____ phi______ frames
    -      -42.2034 -125.0000 -180.0000 44

#__ type_ start__ end____ width___ exp.time_
  3 omega  -66.00   27.00   1.0000    1.5000
omega____ theta____ kappa____ phi______ frames
    -      -42.2034   57.0000 -150.0000 93

#__ type_ start__ end____ width___ exp.time_
  4 omega   32.00   81.00   1.0000    1.5000
omega____ theta____ kappa____ phi______ frames
    -       42.2034 -125.0000  -30.0000 49

#__ type_ start__ end____ width___ exp.time_
  5 omega  -72.00  -40.00   1.0000    3.0000
omega____ theta____ kappa____ phi______ frames
    -      -95.0000   45.0000  -90.0000 32

#__ type_ start__ end____ width___ exp.time_
  6 omega -161.00 -121.00   1.0000    3.0000
omega____ theta____ kappa____ phi______ frames
    -      -95.0000 -125.0000 -150.0000 40

#__ type_ start__ end____ width___ exp.time_
  7 omega   31.00  115.00   1.0000    3.0000
omega____ theta____ kappa____ phi______ frames
    -      100.0000 -125.0000    0.0000 84

#__ type_ start__ end____ width___ exp.time_
  8 omega  112.00  176.00   1.0000    3.0000
omega____ theta____ kappa____ phi______ frames
    -      100.0000   26.0000   26.0000 64

#__ type_ start__ end____ width___ exp.time_
  9 omega   25.00   66.00   1.0000    3.0000
omega____ theta____ kappa____ phi______ frames
    -      100.0000  -30.0000    0.0000 41

#__ type_ start__ end____ width___ exp.time_
 10 omega   74.00  164.00   1.0000    3.0000
omega____ theta____ kappa____ phi______ frames
    -      100.0000  125.0000   30.0000 90

#__ type_ start__ end____ width___ exp.time_
 11 omega   66.00  118.00   1.0000    3.0000
omega____ theta____ kappa____ phi______ frames
    -      100.0000 -125.0000 -150.0000 52

#__ type_ start__ end____ width___ exp.time_
 12 omega   29.00   55.00   1.0000    3.0000
omega____ theta____ kappa____ phi______ frames
    -      100.0000  -30.0000 -120.0000 26

#__ type_ start__ end____ width___ exp.time_
 13 omega   63.00   95.00   1.0000    3.0000
omega____ theta____ kappa____ phi______ frames
    -      100.0000  -94.0000 -150.0000 32

#__ type_ start__ end____ width___ exp.time_
 14 omega   56.00  117.00   1.0000    3.0000
omega____ theta____ kappa____ phi______ frames
    -      100.0000  -61.0000   30.0000 61

#__ type_ start__ end____ width___ exp.time_
 15 omega   19.00   59.00   1.0000    3.0000
omega____ theta____ kappa____ phi______ frames
    -      100.0000  -94.0000 -150.0000 40

#__ type_ start__ end____ width___ exp.time_
 16 omega   15.00  106.00   1.0000    3.0000
omega____ theta____ kappa____ phi______ frames
    -      100.0000  -94.0000   30.0000 91

#__ type_ start__ end____ width___ exp.time_
 17 omega   73.00  166.00   1.0000    3.0000
omega____ theta____ kappa____ phi______ frames
    -      100.0000   30.0000  150.0000 93

#__ type_ start__ end____ width___ exp.time_
 18 omega   33.00   63.00   1.0000    3.0000
omega____ theta____ kappa____ phi______ frames
    -      100.0000 -125.0000 -150.0000 30

#__ type_ start__ end____ width___ exp.time_
 19 omega -121.00  -95.00   1.0000    1.5000
omega____ theta____ kappa____ phi______ frames
    -      -42.0784  -99.0000 -150.0000 26

#__ type_ start__ end____ width___ exp.time_
 20 omega   53.00   80.00   1.0000    1.5000
omega____ theta____ kappa____ phi______ frames
    -       42.0784 -125.0000 -180.0000 27

#__ type_ start__ end____ width___ exp.time_
 21 omega   56.00  117.00   1.0000    1.5000
omega____ theta____ kappa____ phi______ frames
    -       42.0784   38.0000  120.0000 61

#__ type_ start__ end____ width___ exp.time_
 22 omega  -74.00  -48.00   1.0000    3.0000
omega____ theta____ kappa____ phi______ frames
    -      -95.0000   45.0000 -150.0000 26

#__ type_ start__ end____ width___ exp.time_
 23 omega  -99.00  -68.00   1.0000    3.0000
omega____ theta____ kappa____ phi______ frames
    -      -95.0000  -45.0000   60.0000 31

#__ type_ start__ end____ width___ exp.time_
 24 omega   25.00   59.00   1.0000    3.0000
omega____ theta____ kappa____ phi______ frames
    -      100.0000  -30.0000 -150.0000 34

#__ type_ start__ end____ width___ exp.time_
 25 omega   94.00  122.00   1.0000    3.0000
omega____ theta____ kappa____ phi______ frames
    -      100.0000 -125.0000  -90.0000 28

#__ type_ start__ end____ width___ exp.time_
 26 omega   77.00  104.00   1.0000    3.0000
omega____ theta____ kappa____ phi______ frames
    -      100.0000  125.0000 -120.0000 27

#__ type_ start__ end____ width___ exp.time_
 27 omega  148.00  174.00   1.0000    3.0000
omega____ theta____ kappa____ phi______ frames
    -      100.0000  125.0000 -120.0000 26

#__ type_ start__ end____ width___ exp.time_
 28 omega   39.00   65.00   1.0000    3.0000
omega____ theta____ kappa____ phi______ frames
    -      100.0000  -45.0000    0.0000 26

#__ type_ start__ end____ width___ exp.time_
 29 omega -118.00  -73.00   1.0000    1.5000
omega____ theta____ kappa____ phi______ frames
    -      -42.0784 -125.0000  -60.0000 45

#__ type_ start__ end____ width___ exp.time_
 30 omega   15.00  115.00   1.0000    1.5000
omega____ theta____ kappa____ phi______ frames
    -       42.0784   57.0000    0.0000 100

#__ type_ start__ end____ width___ exp.time_
 31 omega   15.00  115.00   1.0000    1.5000
omega____ theta____ kappa____ phi______ frames
    -       42.0784   57.0000  -90.0000 100

#__ type_ start__ end____ width___ exp.time_
 32 omega    8.00  121.00   1.0000    1.5000
omega____ theta____ kappa____ phi______ frames
    -       42.0784   77.0000  -60.0000 113

#__ type_ start__ end____ width___ exp.time_
 33 omega   15.00  115.00   1.0000    1.5000
omega____ theta____ kappa____ phi______ frames
    -       42.0784   57.0000 -150.0000 100

#__ type_ start__ end____ width___ exp.time_
 34 omega    8.00  121.00   1.0000    1.5000
omega____ theta____ kappa____ phi______ frames
    -       42.0784   77.0000   90.0000 113

#__ type_ start__ end____ width___ exp.time_
 35 omega    8.00  121.00   1.0000    1.5000
omega____ theta____ kappa____ phi______ frames
    -       42.0784   77.0000    0.0000 113

#__ type_ start__ end____ width___ exp.time_
 36 omega -174.00  -90.00   1.0000    3.0000
omega____ theta____ kappa____ phi______ frames
    -      -95.0000  -77.0000  150.0000 84

#__ type_ start__ end____ width___ exp.time_
 37 omega -174.00  -61.00   1.0000    3.0000
omega____ theta____ kappa____ phi______ frames
    -      -95.0000  -77.0000  -60.0000 113

#__ type_ start__ end____ width___ exp.time_
 38 omega -174.00  -61.00   1.0000    3.0000
omega____ theta____ kappa____ phi______ frames
    -      -95.0000  -77.0000   60.0000 113

#__ type_ start__ end____ width___ exp.time_
 39 omega -174.00  -61.00   1.0000    3.0000
omega____ theta____ kappa____ phi______ frames
    -      -95.0000  -77.0000    0.0000 113

#__ type_ start__ end____ width___ exp.time_
 40 omega   66.00  178.00   1.0000    3.0000
omega____ theta____ kappa____ phi______ frames
    -      100.0000   77.0000 -120.0000 112

#__ type_ start__ end____ width___ exp.time_
 41 omega   72.00  174.00   1.0000    3.0000
omega____ theta____ kappa____ phi______ frames
    -      100.0000   45.0000 -150.0000 102

#__ type_ start__ end____ width___ exp.time_
 42 omega   52.00  178.00   1.0000    3.0000
omega____ theta____ kappa____ phi______ frames
    -      100.0000   15.0000  -30.0000 126

#__ type_ start__ end____ width___ exp.time_
 43 omega   48.00   74.00   1.0000    3.0000
omega____ theta____ kappa____ phi______ frames
    -      100.0000  -87.0000 -121.0000 26

#__ type_ start__ end____ width___ exp.time_
 44 omega  101.00  127.00   1.0000    3.0000
omega____ theta____ kappa____ phi______ frames
    -      100.0000  -87.0000 -121.0000 26

#__ type_ start__ end____ width___ exp.time_
 45 omega   18.00   44.00   1.0000    3.0000
omega____ theta____ kappa____ phi______ frames
    -      100.0000  -81.0000    6.0000 26

#__ type_ start__ end____ width___ exp.time_
 46 omega   76.00  102.00   1.0000    3.0000
omega____ theta____ kappa____ phi______ frames
    -      100.0000  -81.0000    6.0000 26

#__ type_ start__ end____ width___ exp.time_
 47 omega   33.00   59.00   1.0000    3.0000
omega____ theta____ kappa____ phi______ frames
    -      100.0000  -15.0000  -30.0000 26

#__ type_ start__ end____ width___ exp.time_
 48 omega  122.00  148.00   1.0000    3.0000
omega____ theta____ kappa____ phi______ frames
    -      100.0000  -15.0000  -30.0000 26

#__ type_ start__ end____ width___ exp.time_
 49 omega   22.00   68.00   1.0000    3.0000
omega____ theta____ kappa____ phi______ frames
    -      100.0000  -94.0000    0.0000 46

#__ type_ start__ end____ width___ exp.time_
 50 omega   46.00  100.00   1.0000    3.0000
omega____ theta____ kappa____ phi______ frames
    -      100.0000 -125.0000 -180.0000 54

#__ type_ start__ end____ width___ exp.time_
 51 omega   34.00   60.00   1.0000    3.0000
omega____ theta____ kappa____ phi______ frames
    -      100.0000  -45.0000   30.0000 26

#__ type_ start__ end____ width___ exp.time_
 52 omega   38.00   64.00   1.0000    3.0000
omega____ theta____ kappa____ phi______ frames
    -      100.0000  -45.0000  -90.0000 26

#__ type_ start__ end____ width___ exp.time_
 53 omega   40.00   79.00   1.0000    3.0000
omega____ theta____ kappa____ phi______ frames
    -      100.0000  -77.0000 -120.0000 39

#__ type_ start__ end____ width___ exp.time_
 54 omega   49.00   76.00   1.0000    3.0000
omega____ theta____ kappa____ phi______ frames
    -      100.0000 -125.0000   60.0000 27

#__ type_ start__ end____ width___ exp.time_
 55 omega   81.00  107.00   1.0000    3.0000
omega____ theta____ kappa____ phi______ frames
    -      100.0000 -125.0000   60.0000 26

#__ type_ start__ end____ width___ exp.time_
 56 omega   84.00  128.00   1.0000    3.0000
omega____ theta____ kappa____ phi______ frames
    -      100.0000  -59.0000  -18.0000 44

#__ type_ start__ end____ width___ exp.time_
 57 omega   76.00  102.00   1.0000    3.0000
omega____ theta____ kappa____ phi______ frames
    -      100.0000  125.0000  120.0000 26

#__ type_ start__ end____ width___ exp.time_
 58 omega  145.00  176.00   1.0000    3.0000
omega____ theta____ kappa____ phi______ frames
    -      100.0000  125.0000  120.0000 31

#__ type_ start__ end____ width___ exp.time_
 59 omega  129.00  168.00   1.0000    3.0000
omega____ theta____ kappa____ phi______ frames
    -      100.0000   77.0000   90.0000 39

#__ type_ start__ end____ width___ exp.time_
 60 omega  102.00  131.00   1.0000    3.0000
omega____ theta____ kappa____ phi______ frames
    -      100.0000   45.0000  -30.0000 29

#__ type_ start__ end____ width___ exp.time_
 61 omega   31.00   57.00   1.0000    3.0000
omega____ theta____ kappa____ phi______ frames
    -      100.0000 -125.0000  -30.0000 26

#__ type_ start__ end____ width___ exp.time_
 62 omega   70.00  121.00   1.0000    3.0000
omega____ theta____ kappa____ phi______ frames
    -      100.0000 -125.0000  -30.0000 51

#__ type_ start__ end____ width___ exp.time_
 63 omega   94.00  120.00   1.0000    3.0000
omega____ theta____ kappa____ phi______ frames
    -      100.0000 -125.0000  120.0000 26

#__ type_ start__ end____ width___ exp.time_
 64 omega   47.00   73.00   1.0000    3.0000
omega____ theta____ kappa____ phi______ frames
    -      100.0000  -45.0000 -120.0000 26

#__ type_ start__ end____ width___ exp.time_
 65 omega   71.00   97.00   1.0000    3.0000
omega____ theta____ kappa____ phi______ frames
    -      100.0000  -94.0000  150.0000 26

#__ type_ start__ end____ width___ exp.time_
 66 omega   82.00  108.00   1.0000    3.0000
omega____ theta____ kappa____ phi______ frames
    -      100.0000 -125.0000   90.0000 26

#__ type_ start__ end____ width___ exp.time_
 67 omega  142.00  168.00   1.0000    3.0000
omega____ theta____ kappa____ phi______ frames
    -      100.0000  125.0000   90.0000 26

#__ type_ start__ end____ width___ exp.time_
 68 omega   71.00   97.00   1.0000    3.0000
omega____ theta____ kappa____ phi______ frames
    -      100.0000   61.0000   90.0000 26

#__ type_ start__ end____ width___ exp.time_
 69 omega   78.00  104.00   1.0000    3.0000
omega____ theta____ kappa____ phi______ frames
    -      100.0000  -15.0000 -180.0000 26

#__ type_ start__ end____ width___ exp.time_
 70 omega   73.00  109.00   1.0000    3.0000
omega____ theta____ kappa____ phi______ frames
    -      100.0000  -98.0000 -131.0000 36
;
_diffrn_measurement_device_type 'Xcalibur, Onyx, Nova'
_diffrn_measurement_method '\w scans'
_diffrn_orient_matrix_UB_11 0.0135470000
_diffrn_orient_matrix_UB_12 0.1250243000
_diffrn_orient_matrix_UB_13 0.1057060000
_diffrn_orient_matrix_UB_21 -0.0195249000
_diffrn_orient_matrix_UB_22 -0.0684687000
_diffrn_orient_matrix_UB_23 0.1567450000
_diffrn_orient_matrix_UB_31 0.0665683000
_diffrn_orient_matrix_UB_32 -0.0455652000
_diffrn_orient_matrix_UB_33 0.0544467000
_diffrn_radiation_monochromator mirror
_diffrn_radiation_type 'Cu K\a'
_diffrn_radiation_wavelength 1.5418
_diffrn_reflns_av_R_equivalents 0.0458
_diffrn_reflns_av_unetI/netI 0.0244
_diffrn_reflns_limit_h_max 27
_diffrn_reflns_limit_h_min -25
_diffrn_reflns_limit_k_max 12
_diffrn_reflns_limit_k_min -12
_diffrn_reflns_limit_l_max 9
_diffrn_reflns_limit_l_min -9
_diffrn_reflns_number 21727
_diffrn_reflns_theta_full 71.81
_diffrn_reflns_theta_max 71.81
_diffrn_reflns_theta_min 4.06
_diffrn_source 'Nova (Cu) X-ray Source'
_diffrn_source_current n/a
_diffrn_source_voltage n/a
_exptl_absorpt_coefficient_mu 0.697
_exptl_absorpt_correction_T_max 1.00000
_exptl_absorpt_correction_T_min 0.07593
_exptl_absorpt_correction_type multi-scan
_exptl_absorpt_process_details
;
CrysAlisPro, Agilent Technologies,
Version 1.171.35.15 (release 03-08-2011 CrysAlis171 .NET)
(compiled Aug  3 2011,13:03:54)
Empirical absorption correction using spherical harmonics,
 implemented in SCALE3 ABSPACK scaling algorithm.
;
_exptl_crystal_colour colorless
_exptl_crystal_density_diffrn 1.233
_exptl_crystal_density_method 'not measured'
_exptl_crystal_description plate
_exptl_crystal_F_000 716
_exptl_crystal_size_max 0.10
_exptl_crystal_size_mid 0.05
_exptl_crystal_size_min 0.05
_refine_diff_density_max 0.263
_refine_diff_density_min -0.220
_refine_diff_density_rms 0.042
_refine_ls_abs_structure_details 'Flack H D (1983), Acta Cryst. A39, 876-881'
_refine_ls_abs_structure_Flack -0.1(2)
_refine_ls_extinction_method none
_refine_ls_goodness_of_fit_ref 1.056
_refine_ls_hydrogen_treatment mixed
_refine_ls_matrix_type full
_refine_ls_number_parameters 219
_refine_ls_number_reflns 3449
_refine_ls_number_restraints 1
_refine_ls_restrained_S_all 1.055
_refine_ls_R_factor_all 0.0425
_refine_ls_R_factor_gt 0.0398
_refine_ls_shift/su_max 0.000
_refine_ls_shift/su_mean 0.000
_refine_ls_structure_factor_coef Fsqd
_refine_ls_weighting_details 'calc w=1/[\s^2^(Fo^2^)+(0.0610P)^2^+0.8359P] where P=(Fo^2^+2Fc^2^)/3'
_refine_ls_weighting_scheme calc
_refine_ls_wR_factor_gt 0.1039
_refine_ls_wR_factor_ref 0.1072
_reflns_number_gt 3274
_reflns_number_total 3449
_reflns_threshold_expression >2sigma(I)
_cod_data_source_file c4ra00835a2.cif
_cod_data_source_block cjl_4_130527_2
_cod_database_code 7235513
_reflns_odcompleteness_completeness 99.88
_reflns_odcompleteness_iscentric 1
_reflns_odcompleteness_theta 66.97

loop_
_space_group_symop_id
_space_group_symop_operation_xyz
1 'x, y, z'
2 '-x, y, -z'
3 'x+1/2, y+1/2, z'
4 '-x+1/2, y+1/2, -z'

loop_
_atom_site_label
_atom_site_type_symbol
_atom_site_fract_x
_atom_site_fract_y
_atom_site_fract_z
_atom_site_U_iso_or_equiv
_atom_site_adp_type
_atom_site_occupancy
_atom_site_symmetry_multiplicity
_atom_site_calc_flag
_atom_site_refinement_flags
C10 C -0.21400(8) -0.62399(17) -0.2293(2) 0.0231(3) Uani 1 1 d .
C5 C -0.19447(7) -0.60532(18) -0.4097(2) 0.0252(4) Uani 1 1 d .
H5 H -0.1993 -0.5122 -0.4334 0.030 Uiso 1 1 calc R
C8 C -0.32436(8) -0.60055(18) -0.3714(2) 0.0253(4) Uani 1 1 d .
C1 C -0.16578(7) -0.56033(19) -0.0946(2) 0.0273(4) Uani 1 1 d .
H1A H -0.1676 -0.4668 -0.1087 0.033 Uiso 1 1 calc R
H1B H -0.1752 -0.5805 0.0185 0.033 Uiso 1 1 calc R
O3 O -0.41594(10) -0.72318(16) 0.06915(19) 0.0544(5) Uani 1 1 d .
O1 O -0.05821(6) -0.5546(2) 0.0268(2) 0.0510(5) Uani 1 1 d .
H1 H -0.0724 -0.4879 0.0625 0.077 Uiso 1 1 calc R
O4 O -0.42497(8) -0.82935(15) -0.17464(18) 0.0457(4) Uani 1 1 d .
C11 C -0.30040(8) -0.55551(18) -0.0567(2) 0.0260(4) Uani 1 1 d .
H11A H -0.2983 -0.6438 -0.0136 0.031 Uiso 1 1 calc R
H11B H -0.2746 -0.5016 0.0247 0.031 Uiso 1 1 calc R
C19 C -0.10951(9) -0.78083(19) -0.4320(3) 0.0329(4) Uani 1 1 d .
H19A H -0.1101 -0.8179 -0.3209 0.049 Uiso 1 1 calc R
H19B H -0.0692 -0.7900 -0.4633 0.049 Uiso 1 1 calc R
H19C H -0.1387 -0.8251 -0.5139 0.049 Uiso 1 1 calc R
C15 C -0.41765(7) -0.72549(18) -0.0912(2) 0.0258(4) Uani 1 1 d .
C9 C -0.27627(7) -0.55174(17) -0.2298(2) 0.0243(3) Uani 1 1 d .
H9 H -0.2690 -0.4603 -0.2545 0.029 Uiso 1 1 calc R
C3 C -0.08354(8) -0.57066(19) -0.2814(2) 0.0300(4) Uani 1 1 d .
H3 H -0.0415 -0.6000 -0.2857 0.036 Uiso 1 1 calc R
O2 O -0.08536(8) -0.43128(15) -0.2981(3) 0.0523(5) Uani 1 1 d .
H2 H -0.0560 -0.4067 -0.3429 0.079 Uiso 1 1 calc R
C14 C -0.38167(8) -0.62712(18) -0.3495(2) 0.0270(4) Uani 1 1 d .
H14 H -0.4071 -0.6651 -0.4401 0.032 Uiso 1 1 calc R
C2 C -0.10101(8) -0.6071(2) -0.1093(2) 0.0301(4) Uani 1 1 d .
H2A H -0.1002 -0.7020 -0.0994 0.036 Uiso 1 1 calc R
C12 C -0.36608(8) -0.50748(19) -0.0734(2) 0.0282(4) Uani 1 1 d .
H12A H -0.3688 -0.4212 -0.1230 0.034 Uiso 1 1 calc R
H12B H -0.3788 -0.5023 0.0389 0.034 Uiso 1 1 calc R
C4 C -0.12628(8) -0.63598(18) -0.4284(2) 0.0278(4) Uani 1 1 d .
C7 C -0.30465(8) -0.6116(2) -0.5464(2) 0.0307(4) Uani 1 1 d .
H7A H -0.3048 -0.5257 -0.5967 0.037 Uiso 1 1 calc R
H7B H -0.3344 -0.6640 -0.6186 0.037 Uiso 1 1 calc R
C13 C -0.40883(8) -0.59986(18) -0.1866(2) 0.0267(4) Uani 1 1 d .
C20 C -0.22255(8) -0.76696(17) -0.1834(2) 0.0264(4) Uani 1 1 d .
H20A H -0.2609 -0.7980 -0.2425 0.040 Uiso 1 1 calc R
H20B H -0.2225 -0.7747 -0.0624 0.040 Uiso 1 1 calc R
H20C H -0.1896 -0.8176 -0.2164 0.040 Uiso 1 1 calc R
C6 C -0.24121(8) -0.6714(2) -0.5445(2) 0.0294(4) Uani 1 1 d .
H6A H -0.2284 -0.6618 -0.6561 0.035 Uiso 1 1 calc R
H6B H -0.2429 -0.7635 -0.5195 0.035 Uiso 1 1 calc R
C18 C -0.11264(9) -0.5787(2) -0.5979(3) 0.0389(5) Uani 1 1 d .
H18A H -0.1304 -0.6331 -0.6905 0.058 Uiso 1 1 calc R
H18B H -0.0691 -0.5738 -0.5968 0.058 Uiso 1 1 calc R
H18C H -0.1300 -0.4931 -0.6124 0.058 Uiso 1 1 calc R
C17 C -0.47274(8) -0.5382(2) -0.2366(3) 0.0340(4) Uani 1 1 d .
H17A H -0.4997 -0.6001 -0.2996 0.051 Uiso 1 1 calc R
H17B H -0.4692 -0.4629 -0.3062 0.051 Uiso 1 1 calc R
H17C H -0.4891 -0.5132 -0.1353 0.051 Uiso 1 1 calc R
O5 O -0.5000 -0.8398(2) -0.5000 0.0577(7) Uani 1 2 d S

loop_
_atom_site_aniso_label
_atom_site_aniso_U_11
_atom_site_aniso_U_22
_atom_site_aniso_U_33
_atom_site_aniso_U_23
_atom_site_aniso_U_13
_atom_site_aniso_U_12
C10 0.0228(7) 0.0224(8) 0.0246(8) -0.0009(7) 0.0052(6) 0.0001(6)
C5 0.0247(8) 0.0260(8) 0.0258(8) 0.0031(7) 0.0061(6) -0.0009(7)
C8 0.0263(8) 0.0244(8) 0.0255(8) 0.0032(7) 0.0047(7) 0.0020(7)
C1 0.0218(8) 0.0317(9) 0.0294(8) -0.0073(8) 0.0069(7) -0.0008(7)
O3 0.1024(14) 0.0325(8) 0.0345(7) -0.0037(7) 0.0310(8) -0.0096(9)
O1 0.0221(6) 0.0864(13) 0.0452(8) -0.0371(9) 0.0072(6) -0.0072(7)
O4 0.0763(12) 0.0293(8) 0.0287(7) -0.0007(6) -0.0017(7) -0.0037(7)
C11 0.0240(8) 0.0245(8) 0.0302(8) -0.0054(7) 0.0063(7) -0.0014(7)
C19 0.0305(9) 0.0346(10) 0.0348(10) -0.0076(8) 0.0091(8) 0.0025(7)
C15 0.0209(8) 0.0310(9) 0.0256(8) -0.0006(7) 0.0036(6) -0.0007(7)
C9 0.0229(8) 0.0211(8) 0.0296(8) 0.0003(7) 0.0059(6) -0.0002(7)
C3 0.0232(8) 0.0290(9) 0.0396(10) -0.0067(8) 0.0105(7) -0.0018(7)
O2 0.0406(8) 0.0302(8) 0.0935(14) -0.0103(8) 0.0346(9) -0.0104(6)
C14 0.0250(8) 0.0287(9) 0.0269(8) 0.0023(7) 0.0024(6) -0.0022(7)
C2 0.0221(8) 0.0380(10) 0.0299(9) -0.0109(8) 0.0023(7) -0.0024(7)
C12 0.0255(8) 0.0265(9) 0.0338(9) -0.0027(7) 0.0080(7) -0.0006(7)
C4 0.0245(8) 0.0309(10) 0.0294(8) -0.0013(7) 0.0087(7) -0.0010(7)
C7 0.0255(8) 0.0418(10) 0.0249(8) 0.0052(8) 0.0044(7) -0.0006(8)
C13 0.0228(8) 0.0282(9) 0.0296(9) 0.0000(7) 0.0053(7) -0.0008(7)
C20 0.0289(8) 0.0238(8) 0.0278(8) 0.0014(7) 0.0080(7) 0.0028(7)
C6 0.0283(9) 0.0366(10) 0.0238(8) 0.0008(7) 0.0053(7) -0.0017(7)
C18 0.0310(9) 0.0522(13) 0.0360(10) 0.0039(9) 0.0133(8) -0.0062(9)
C17 0.0248(9) 0.0376(11) 0.0403(10) 0.0040(8) 0.0074(8) 0.0027(8)
O5 0.098(2) 0.0327(11) 0.0358(12) 0.000 -0.0146(12) 0.000

loop_
_atom_type_symbol
_atom_type_description
_atom_type_scat_dispersion_real
_atom_type_scat_dispersion_imag
_atom_type_scat_source
C C 0.0181 0.0091 'International Tables Vol C Tables 4.2.6.8 and 6.1.1.4'
H H 0.0000 0.0000 'International Tables Vol C Tables 4.2.6.8 and 6.1.1.4'
O O 0.0492 0.0322 'International Tables Vol C Tables 4.2.6.8 and 6.1.1.4'

loop_
_geom_angle_atom_site_label_1
_geom_angle_atom_site_label_2
_geom_angle_atom_site_label_3
_geom_angle
C1 C10 C5 109.12(13)
C1 C10 C9 108.52(13)
C9 C10 C5 107.26(13)
C20 C10 C5 113.21(14)
C20 C10 C1 109.91(15)
C20 C10 C9 108.70(13)
C10 C5 H5 105.0
C10 C5 C4 117.16(14)
C4 C5 H5 105.0
C6 C5 C10 109.64(13)
C6 C5 H5 105.0
C6 C5 C4 113.80(14)
C9 C8 C7 116.11(15)
C14 C8 C9 123.35(16)
C14 C8 C7 120.47(16)
C10 C1 H1A 109.2
C10 C1 H1B 109.2
H1A C1 H1B 107.9
C2 C1 C10 111.87(14)
C2 C1 H1A 109.2
C2 C1 H1B 109.2
C2 O1 H1 109.5
H11A C11 H11B 108.0
C9 C11 H11A 109.4
C9 C11 H11B 109.4
C12 C11 H11A 109.4
C12 C11 H11B 109.4
C12 C11 C9 111.19(14)
H19A C19 H19B 109.5
H19A C19 H19C 109.5
H19B C19 H19C 109.5
C4 C19 H19A 109.5
C4 C19 H19B 109.5
C4 C19 H19C 109.5
O3 C15 C13 119.58(16)
O4 C15 O3 121.81(17)
O4 C15 C13 118.58(15)
C10 C9 H9 106.8
C8 C9 C10 111.42(14)
C8 C9 C11 110.86(13)
C8 C9 H9 106.8
C11 C9 C10 113.68(14)
C11 C9 H9 106.8
O2 C3 H3 108.5
O2 C3 C2 108.77(16)
O2 C3 C4 111.07(17)
C2 C3 H3 108.5
C2 C3 C4 111.32(14)
C4 C3 H3 108.5
C3 O2 H2 109.5
C8 C14 H14 117.7
C8 C14 C13 124.70(16)
C13 C14 H14 117.7
C1 C2 H2A 108.4
O1 C2 C1 110.18(14)
O1 C2 C3 110.96(15)
O1 C2 H2A 108.4
C3 C2 C1 110.55(15)
C3 C2 H2A 108.4
C11 C12 H12A 109.6
C11 C12 H12B 109.6
C11 C12 C13 110.27(15)
H12A C12 H12B 108.1
C13 C12 H12A 109.6
C13 C12 H12B 109.6
C19 C4 C5 115.75(15)
C19 C4 C3 108.34(16)
C3 C4 C5 109.37(14)
C18 C4 C5 108.46(15)
C18 C4 C19 106.23(16)
C18 C4 C3 108.45(15)
C8 C7 H7A 108.8
C8 C7 H7B 108.8
C8 C7 C6 113.83(14)
H7A C7 H7B 107.7
C6 C7 H7A 108.8
C6 C7 H7B 108.8
C15 C13 C12 110.37(14)
C15 C13 C17 107.45(14)
C14 C13 C15 110.87(15)
C14 C13 C12 109.02(14)
C14 C13 C17 108.28(14)
C12 C13 C17 110.82(15)
C10 C20 H20A 109.5
C10 C20 H20B 109.5
C10 C20 H20C 109.5
H20A C20 H20B 109.5
H20A C20 H20C 109.5
H20B C20 H20C 109.5
C5 C6 H6A 109.5
C5 C6 H6B 109.5
C7 C6 C5 110.52(15)
C7 C6 H6A 109.5
C7 C6 H6B 109.5
H6A C6 H6B 108.1
C4 C18 H18A 109.5
C4 C18 H18B 109.5
C4 C18 H18C 109.5
H18A C18 H18B 109.5
H18A C18 H18C 109.5
H18B C18 H18C 109.5
C13 C17 H17A 109.5
C13 C17 H17B 109.5
C13 C17 H17C 109.5
H17A C17 H17B 109.5
H17A C17 H17C 109.5
H17B C17 H17C 109.5

loop_
_geom_bond_atom_site_label_1
_geom_bond_atom_site_label_2
_geom_bond_distance
C10 C5 1.561(2)
C10 C1 1.539(2)
C10 C9 1.560(2)
C10 C20 1.534(2)
C5 H5 0.9800
C5 C4 1.562(2)
C5 C6 1.531(2)
C8 C9 1.512(2)
C8 C14 1.327(3)
C8 C7 1.514(2)
C1 H1A 0.9700
C1 H1B 0.9700
C1 C2 1.526(2)
O3 C15 1.264(2)
O1 H1 0.8200
O1 C2 1.431(2)
O4 C15 1.255(2)
C11 H11A 0.9700
C11 H11B 0.9700
C11 C9 1.539(2)
C11 C12 1.517(2)
C19 H19A 0.9600
C19 H19B 0.9600
C19 H19C 0.9600
C19 C4 1.538(3)
C15 C13 1.524(3)
C9 H9 0.9800
C3 H3 0.9800
C3 O2 1.441(2)
C3 C2 1.515(3)
C3 C4 1.541(3)
O2 H2 0.8200
C14 H14 0.9300
C14 C13 1.523(2)
C2 H2A 0.9800
C12 H12A 0.9700
C12 H12B 0.9700
C12 C13 1.533(2)
C4 C18 1.533(3)
C7 H7A 0.9700
C7 H7B 0.9700
C7 C6 1.525(3)
C13 C17 1.543(2)
C20 H20A 0.9600
C20 H20B 0.9600
C20 H20C 0.9600
C6 H6A 0.9700
C6 H6B 0.9700
C18 H18A 0.9600
C18 H18B 0.9600
C18 H18C 0.9600
C17 H17A 0.9600
C17 H17B 0.9600
C17 H17C 0.9600

loop_
_geom_torsion_atom_site_label_1
_geom_torsion_atom_site_label_2
_geom_torsion_atom_site_label_3
_geom_torsion_atom_site_label_4
_geom_torsion
C10 C5 C4 C19 75.4(2)
C10 C5 C4 C3 -47.3(2)
C10 C5 C4 C18 -165.42(15)
C10 C5 C6 C7 60.73(19)
C10 C1 C2 O1 -175.05(16)
C10 C1 C2 C3 61.9(2)
C5 C10 C1 C2 -52.3(2)
C5 C10 C9 C8 56.63(18)
C5 C10 C9 C11 -177.24(14)
C8 C14 C13 C15 -107.3(2)
C8 C14 C13 C12 14.4(3)
C8 C14 C13 C17 135.08(19)
C8 C7 C6 C5 -49.2(2)
C1 C10 C5 C4 46.8(2)
C1 C10 C5 C6 178.49(15)
C1 C10 C9 C8 174.39(14)
C1 C10 C9 C11 -59.49(18)
O3 C15 C13 C14 152.11(17)
O3 C15 C13 C12 31.2(2)
O3 C15 C13 C17 -89.7(2)
O4 C15 C13 C14 -26.2(2)
O4 C15 C13 C12 -147.09(17)
O4 C15 C13 C17 92.0(2)
C11 C12 C13 C15 73.31(18)
C11 C12 C13 C14 -48.70(19)
C11 C12 C13 C17 -167.78(15)
C9 C10 C5 C4 164.20(14)
C9 C10 C5 C6 -64.15(18)
C9 C10 C1 C2 -168.88(15)
C9 C8 C14 C13 6.5(3)
C9 C8 C7 C6 43.7(2)
C9 C11 C12 C13 65.11(19)
O2 C3 C2 C1 60.6(2)
O2 C3 C2 O1 -61.9(2)
O2 C3 C4 C5 -68.24(18)
O2 C3 C4 C19 164.76(15)
O2 C3 C4 C18 49.9(2)
C14 C8 C9 C10 135.33(18)
C14 C8 C9 C11 7.7(2)
C14 C8 C7 C6 -139.30(19)
C2 C3 C4 C5 53.1(2)
C2 C3 C4 C19 -73.86(19)
C2 C3 C4 C18 171.24(16)
C12 C11 C9 C10 -168.93(14)
C12 C11 C9 C8 -42.5(2)
C4 C5 C6 C7 -165.87(15)
C4 C3 C2 C1 -62.1(2)
C4 C3 C2 O1 175.39(16)
C7 C8 C9 C10 -47.8(2)
C7 C8 C9 C11 -175.44(16)
C7 C8 C14 C13 -170.27(17)
C20 C10 C5 C4 -75.90(19)
C20 C10 C5 C6 55.75(19)
C20 C10 C1 C2 72.38(18)
C20 C10 C9 C8 -66.11(18)
C20 C10 C9 C11 60.02(18)
C6 C5 C4 C19 -54.4(2)
C6 C5 C4 C3 -177.05(15)
C6 C5 C4 C18 64.9(2)
